data_4065123
loop_
_publ_author_name
'Buergler, Jonas F.'
'Togni, Antonio'

_publ_section_title
;
 Secondary Ferrocenyl Phosphines: Versatile Precursors for the Synthesis
 of Bi- and Tridentate Ligands
;
_journal_issue 17
_journal_name_full Organometallics
_journal_page_first 4742
_journal_paper_doi 10.1021/om200574k
_journal_volume 30
_journal_year 2011
_chemical_absolute_configuration rm
_chemical_formula_moiety 'C34 H38 Fe P2'
_chemical_formula_sum 'C34 H38 Fe P2'
_chemical_formula_weight 564.43
_chemical_melting_point ?
_chemical_name_systematic
; 
 ? 
;
_space_group_IT_number 19
_symmetry_cell_setting orthorhombic
_symmetry_Int_Tables_number 19
_symmetry_space_group_name_Hall 'P 2ac 2ab'
_symmetry_space_group_name_H-M 'P 21 21 21'
_atom_sites_solution_hydrogens geom
_atom_sites_solution_primary direct
_atom_sites_solution_secondary difmap
_audit_creation_method SHELXL-97
_cell_angle_alpha 90.00
_cell_angle_beta 90.00
_cell_angle_gamma 90.00
_cell_formula_units_Z 4
_cell_length_a 7.2177(5)
_cell_length_b 12.5755(8)
_cell_length_c 31.990(2)
_cell_measurement_reflns_used 5691
_cell_measurement_temperature 200(2)
_cell_measurement_theta_max 22.22
_cell_measurement_theta_min 2.50
_cell_volume 2903.6(3)
_computing_cell_refinement 'Bruker SMART'
_computing_data_collection 'Bruker SMART'
_computing_data_reduction 'Bruker SAINT'
_computing_molecular_graphics 'Bruker SHELXTL'
_computing_publication_material 'Bruker SHELXTL'
_computing_structure_refinement 'SHELXL-97 (Sheldrick, 1997)'
_computing_structure_solution 'SHELXS-97 (Sheldrick, 1990)'
_diffrn_ambient_temperature 200(2)
_diffrn_measured_fraction_theta_full 1.000
_diffrn_measured_fraction_theta_max 1.000
_diffrn_measurement_device_type 'CCD area detector'
_diffrn_measurement_method 'phi and omega scans'
_diffrn_radiation_monochromator graphite
_diffrn_radiation_source 'fine-focus sealed tube'
_diffrn_radiation_type MoK\a
_diffrn_radiation_wavelength 0.71073
_diffrn_reflns_av_R_equivalents 0.0476
_diffrn_reflns_av_sigmaI/netI 0.0465
_diffrn_reflns_limit_h_max 9
_diffrn_reflns_limit_h_min -9
_diffrn_reflns_limit_k_max 16
_diffrn_reflns_limit_k_min -16
_diffrn_reflns_limit_l_max 42
_diffrn_reflns_limit_l_min -41
_diffrn_reflns_number 29290
_diffrn_reflns_theta_full 27.88
_diffrn_reflns_theta_max 27.88
_diffrn_reflns_theta_min 1.27
_exptl_absorpt_coefficient_mu 0.651
_exptl_absorpt_correction_T_max 0.8907
_exptl_absorpt_correction_T_min 0.6692
_exptl_absorpt_correction_type empirical
_exptl_absorpt_process_details SADABS-2004/1
_exptl_crystal_colour Orange
_exptl_crystal_density_diffrn 1.291
_exptl_crystal_density_meas ?
_exptl_crystal_density_method 'not measured'
_exptl_crystal_description Neadle
_exptl_crystal_F_000 1192
_exptl_crystal_size_max 0.67
_exptl_crystal_size_mid 0.26
_exptl_crystal_size_min 0.18
_refine_diff_density_max 0.423
_refine_diff_density_min -0.375
_refine_diff_density_rms 0.119
_refine_ls_abs_structure_details 'Flack H D (1983), Acta Cryst. A39, 876-881'
_refine_ls_abs_structure_Flack 0.047(18)
_refine_ls_extinction_method none
_refine_ls_goodness_of_fit_ref 1.151
_refine_ls_hydrogen_treatment mixed
_refine_ls_matrix_type full
_refine_ls_number_parameters 339
_refine_ls_number_reflns 6939
_refine_ls_number_restraints 24
_refine_ls_restrained_S_all 1.188
_refine_ls_R_factor_all 0.0619
_refine_ls_R_factor_gt 0.0526
_refine_ls_shift/su_max 0.001
_refine_ls_shift/su_mean 0.000
_refine_ls_structure_factor_coef Fsqd
_refine_ls_weighting_details 'calc w=1/[\s^2^(Fo^2^)+(0.0617P)^2^+0.0000P] where P=(Fo^2^+2Fc^2^)/3'
_refine_ls_weighting_scheme calc
_refine_ls_wR_factor_gt 0.1144
_refine_ls_wR_factor_ref 0.1227
_reflns_number_gt 6136
_reflns_number_total 6939
_reflns_threshold_expression >2sigma(I)
_cod_data_source_file om200574k_si_001.cif
_cod_data_source_block compound2
_cod_depositor_comments
;
The following automatic conversions were performed:

'_chemical_melting_point' value 'not measured' was changed to '?' -
the value is undefined or not given.

'_symmetry_cell_setting' value
'Orthorhombic' changed to 'orthorhombic' according to
/home/saulius/struct/CIF-dictionaries/cif_core.dic dictionary named
'cif_core.dic' version 2.4.1 from 2010-06-29.

Automatic conversion script
Id: cif_fix_values 1715 2011-07-08 13:25:40Z adriana 

The following automatic conversions were performed:

'_exptl_crystal_density_meas' value 'not measured' was changed to '?'
- the value is perceived as not measured.

Automatic conversion script
Id: cif_fix_values 3008 2015-01-20 13:52:24Z robertas 
;
_cod_database_code 4065123

loop_
_symmetry_equiv_pos_as_xyz
'x, y, z'
'-x+1/2, -y, z+1/2'
'-x, y+1/2, -z+1/2'
'x+1/2, -y+1/2, -z'

loop_
_atom_site_label
_atom_site_type_symbol
_atom_site_fract_x
_atom_site_fract_y
_atom_site_fract_z
_atom_site_U_iso_or_equiv
_atom_site_adp_type
_atom_site_occupancy
_atom_site_symmetry_multiplicity
_atom_site_calc_flag
_atom_site_refinement_flags
Fe1 Fe 0.69679(6) 1.14190(4) 0.804967(13) 0.03656(13) Uani 1 1 d .
P1 P 0.60785(12) 1.01549(7) 0.89674(3) 0.03623(19) Uani 1 1 d .
P2 P 1.03118(14) 0.82755(7) 0.83702(3) 0.0458(2) Uani 1 1 d .
H2P H 1.034(5) 0.864(3) 0.8697(11) 0.050(10) Uiso 1 1 d .
C1 C 0.8476(4) 1.0126(2) 0.82415(9) 0.0321(6) Uani 1 1 d .
C2 C 0.7733(4) 1.0698(2) 0.85965(9) 0.0302(6) Uani 1 1 d .
C3 C 0.8444(4) 1.1768(2) 0.85724(10) 0.0345(7) Uani 1 1 d .
H3 H 0.8167 1.2356 0.8773 0.041 Uiso 1 1 calc R
C4 C 0.9584(4) 1.1847(3) 0.82171(10) 0.0370(7) Uani 1 1 d .
H4 H 1.0255 1.2500 0.8122 0.044 Uiso 1 1 calc R
C5 C 0.9624(4) 1.0843(3) 0.80178(10) 0.0369(7) Uani 1 1 d .
H5 H 1.0310 1.0674 0.7754 0.044 Uiso 1 1 calc R
C6 C 0.4820(7) 1.0948(4) 0.76839(18) 0.0828(16) Uani 1 1 d .
H6 H 0.4518 1.0201 0.7601 0.099 Uiso 1 1 calc R
C7 C 0.4173(5) 1.1471(5) 0.80242(14) 0.0755(15) Uani 1 1 d U
H7 H 0.3317 1.1165 0.8239 0.091 Uiso 1 1 calc R
C8 C 0.4862(8) 1.2477(5) 0.8029(2) 0.099(2) Uani 1 1 d U
H8 H 0.4585 1.3043 0.8239 0.119 Uiso 1 1 calc R
C9 C 0.5961(8) 1.2574(6) 0.7681(3) 0.109(2) Uani 1 1 d U
H9 H 0.6642 1.3231 0.7595 0.131 Uiso 1 1 calc R
C10 C 0.5924(7) 1.1645(7) 0.74672(14) 0.098(2) Uani 1 1 d U
H10 H 0.6578 1.1495 0.7198 0.118 Uiso 1 1 calc R
C11 C 0.8244(5) 0.8964(2) 0.81487(10) 0.0385(7) Uani 1 1 d .
H11 H 0.7089 0.8690 0.8283 0.046 Uiso 1 1 calc R
C12 C 0.8196(6) 0.8743(3) 0.76738(11) 0.0602(10) Uani 1 1 d .
H12A H 0.7139 0.9114 0.7549 0.090 Uiso 1 1 calc R
H12B H 0.8073 0.7976 0.7626 0.090 Uiso 1 1 calc R
H12C H 0.9347 0.8998 0.7546 0.090 Uiso 1 1 calc R
C13 C 0.5188(5) 1.1380(3) 0.92118(10) 0.0411(7) Uani 1 1 d .
C14 C 0.3388(5) 1.1679(3) 0.91250(11) 0.0523(9) Uani 1 1 d .
H14 H 0.2640 1.1251 0.8947 0.063 Uiso 1 1 calc R
C15 C 0.2663(6) 1.2614(4) 0.92994(13) 0.0696(13) Uani 1 1 d .
H15 H 0.1423 1.2815 0.9239 0.083 Uiso 1 1 calc R
C16 C 0.3721(7) 1.3240(4) 0.95545(13) 0.0703(13) Uani 1 1 d .
H16 H 0.3225 1.3879 0.9667 0.084 Uiso 1 1 calc R
C17 C 0.5509(7) 1.2940(3) 0.96474(13) 0.0645(11) Uani 1 1 d .
H17 H 0.6245 1.3371 0.9826 0.077 Uiso 1 1 calc R
C18 C 0.6240(6) 1.2014(3) 0.94806(11) 0.0517(9) Uani 1 1 d .
H18 H 0.7468 1.1808 0.9550 0.062 Uiso 1 1 calc R
C19 C 0.7584(5) 0.9662(2) 0.93891(9) 0.0370(7) Uani 1 1 d .
C20 C 0.6817(7) 0.8979(3) 0.96810(10) 0.0545(10) Uani 1 1 d .
H20 H 0.5539 0.8802 0.9663 0.065 Uiso 1 1 calc R
C21 C 0.7889(9) 0.8550(3) 0.99991(11) 0.0725(14) Uani 1 1 d .
H21 H 0.7343 0.8088 1.0199 0.087 Uiso 1 1 calc R
C22 C 0.9739(9) 0.8794(3) 1.00242(13) 0.0751(15) Uani 1 1 d .
H22 H 1.0476 0.8492 1.0240 0.090 Uiso 1 1 calc R
C23 C 1.0525(7) 0.9471(3) 0.97401(13) 0.0645(12) Uani 1 1 d .
H23 H 1.1802 0.9646 0.9761 0.077 Uiso 1 1 calc R
C24 C 0.9459(5) 0.9900(3) 0.94221(11) 0.0455(8) Uani 1 1 d .
H24 H 1.0016 1.0362 0.9224 0.055 Uiso 1 1 calc R
C25 C 0.9535(5) 0.6925(3) 0.85386(11) 0.0471(8) Uani 1 1 d .
C26 C 0.7759(8) 0.6903(3) 0.88016(13) 0.0665(12) Uani 1 1 d .
H26A H 0.6698 0.7155 0.8632 0.080 Uiso 1 1 calc R
H26B H 0.7894 0.7379 0.9046 0.080 Uiso 1 1 calc R
C27 C 0.7402(9) 0.5742(4) 0.89513(15) 0.0821(16) Uani 1 1 d .
H27 H 0.6262 0.5728 0.9129 0.099 Uiso 1 1 calc R
C28 C 0.7095(8) 0.5039(4) 0.85688(14) 0.0787(14) Uani 1 1 d .
H28A H 0.6820 0.4302 0.8658 0.094 Uiso 1 1 calc R
H28B H 0.6027 0.5307 0.8405 0.094 Uiso 1 1 calc R
C29 C 0.8827(7) 0.5056(3) 0.83022(13) 0.0626(11) Uani 1 1 d .
H29 H 0.8638 0.4592 0.8052 0.075 Uiso 1 1 calc R
C30 C 0.9226(6) 0.6202(3) 0.81582(11) 0.0511(9) Uani 1 1 d .
H30A H 1.0342 0.6210 0.7978 0.061 Uiso 1 1 calc R
H30B H 0.8168 0.6470 0.7992 0.061 Uiso 1 1 calc R
C31 C 1.1160(7) 0.6490(3) 0.87940(13) 0.0663(12) Uani 1 1 d .
H31A H 1.1363 0.6944 0.9043 0.080 Uiso 1 1 calc R
H31B H 1.2303 0.6503 0.8623 0.080 Uiso 1 1 calc R
C32 C 1.0750(9) 0.5346(4) 0.89327(17) 0.0894(18) Uani 1 1 d .
H32 H 1.1817 0.5070 0.9100 0.107 Uiso 1 1 calc R
C33 C 0.9007(11) 0.5334(4) 0.92016(15) 0.100(2) Uani 1 1 d .
H33A H 0.8750 0.4600 0.9297 0.119 Uiso 1 1 calc R
H33B H 0.9192 0.5787 0.9451 0.119 Uiso 1 1 calc R
C34 C 1.0474(8) 0.4651(3) 0.85508(16) 0.0786(14) Uani 1 1 d .
H34A H 1.0253 0.3907 0.8638 0.094 Uiso 1 1 calc R
H34B H 1.1602 0.4667 0.8375 0.094 Uiso 1 1 calc R

loop_
_atom_site_aniso_label
_atom_site_aniso_U_11
_atom_site_aniso_U_22
_atom_site_aniso_U_33
_atom_site_aniso_U_23
_atom_site_aniso_U_13
_atom_site_aniso_U_12
Fe1 0.02240(19) 0.0521(3) 0.0352(2) 0.0106(2) -0.00320(18) 0.0026(2)
P1 0.0340(4) 0.0393(4) 0.0354(4) 0.0003(3) 0.0036(3) -0.0057(3)
P2 0.0435(5) 0.0402(5) 0.0536(5) -0.0069(4) -0.0056(4) 0.0037(4)
C1 0.0248(14) 0.0392(16) 0.0324(14) 0.0010(13) -0.0069(11) 0.0004(12)
C2 0.0251(14) 0.0359(15) 0.0295(13) 0.0034(11) -0.0054(11) -0.0019(12)
C3 0.0328(16) 0.0322(15) 0.0384(16) 0.0019(13) -0.0043(12) -0.0011(12)
C4 0.0253(14) 0.0419(17) 0.0437(17) 0.0091(14) -0.0037(13) -0.0034(13)
C5 0.0219(13) 0.0513(18) 0.0375(16) 0.0062(15) 0.0010(13) 0.0022(13)
C6 0.056(3) 0.092(3) 0.100(4) -0.015(3) -0.058(3) 0.013(3)
C7 0.0234(16) 0.144(5) 0.059(2) 0.028(3) -0.0042(17) 0.010(2)
C8 0.077(3) 0.108(4) 0.112(4) -0.022(4) -0.050(3) 0.057(3)
C9 0.068(3) 0.109(4) 0.151(5) 0.087(4) -0.055(4) -0.017(3)
C10 0.049(3) 0.202(6) 0.043(2) 0.029(3) -0.007(2) 0.039(4)
C11 0.0365(17) 0.0387(16) 0.0402(17) -0.0041(13) -0.0049(13) -0.0041(13)
C12 0.073(3) 0.060(2) 0.048(2) -0.0164(17) -0.013(2) -0.002(2)
C13 0.0375(16) 0.0464(18) 0.0395(16) 0.0060(15) 0.0080(13) 0.0047(16)
C14 0.041(2) 0.069(2) 0.0469(19) 0.0076(18) 0.0072(15) 0.0086(17)
C15 0.058(3) 0.084(3) 0.067(3) 0.012(2) 0.012(2) 0.030(2)
C16 0.101(4) 0.059(2) 0.051(2) 0.003(2) 0.020(2) 0.040(3)
C17 0.090(3) 0.051(2) 0.053(2) -0.0049(18) 0.002(2) 0.010(2)
C18 0.054(2) 0.055(2) 0.046(2) -0.0054(17) 0.0008(17) 0.0099(18)
C19 0.0497(19) 0.0301(15) 0.0313(15) -0.0028(12) 0.0038(13) 0.0026(14)
C20 0.079(3) 0.0416(19) 0.0426(19) 0.0000(15) 0.014(2) -0.0025(19)
C21 0.134(4) 0.047(2) 0.0362(19) 0.0111(17) 0.009(2) 0.007(3)
C22 0.125(4) 0.052(3) 0.048(2) -0.0043(19) -0.031(3) 0.028(3)
C23 0.079(3) 0.055(2) 0.059(2) -0.012(2) -0.027(2) 0.017(2)
C24 0.054(2) 0.0410(18) 0.0418(18) 0.0008(15) -0.0088(16) 0.0032(16)
C25 0.062(2) 0.0391(18) 0.0401(18) -0.0097(14) 0.0041(17) 0.0045(17)
C26 0.097(3) 0.049(2) 0.054(2) -0.0104(18) 0.028(2) 0.000(2)
C27 0.121(5) 0.062(3) 0.063(3) -0.006(2) 0.041(3) -0.011(3)
C28 0.100(4) 0.056(2) 0.080(3) 0.000(2) 0.017(3) -0.024(3)
C29 0.084(3) 0.047(2) 0.057(2) -0.0170(18) 0.007(2) -0.009(2)
C30 0.060(2) 0.050(2) 0.0431(18) -0.0147(15) 0.0034(16) -0.0042(17)
C31 0.092(3) 0.047(2) 0.060(2) -0.0052(19) -0.025(2) 0.003(2)
C32 0.137(5) 0.052(3) 0.079(3) 0.012(2) -0.044(4) 0.002(3)
C33 0.190(7) 0.060(3) 0.049(3) 0.006(2) -0.009(4) -0.023(4)
C34 0.102(4) 0.040(2) 0.093(3) -0.007(2) -0.002(3) 0.010(2)

loop_
_atom_type_symbol
_atom_type_description
_atom_type_scat_dispersion_real
_atom_type_scat_dispersion_imag
_atom_type_scat_source
C C 0.0033 0.0016 'International Tables Vol C Tables 4.2.6.8 and 6.1.1.4'
H H 0.0000 0.0000 'International Tables Vol C Tables 4.2.6.8 and 6.1.1.4'
P P 0.1023 0.0942 'International Tables Vol C Tables 4.2.6.8 and 6.1.1.4'
Fe Fe 0.3463 0.8444 'International Tables Vol C Tables 4.2.6.8 and 6.1.1.4'

loop_
_geom_angle_atom_site_label_1
_geom_angle_atom_site_label_2
_geom_angle_atom_site_label_3
_geom_angle
C9 Fe1 C7 65.9(2)
C9 Fe1 C8 39.8(3)
C7 Fe1 C8 39.3(2)
C9 Fe1 C10 39.2(3)
C7 Fe1 C10 65.66(19)
C8 Fe1 C10 66.3(2)
C9 Fe1 C6 66.2(2)
C7 Fe1 C6 39.1(2)
C8 Fe1 C6 66.3(2)
C10 Fe1 C6 39.5(2)
C9 Fe1 C3 121.2(3)
C7 Fe1 C3 123.38(17)
C8 Fe1 C3 106.24(19)
C10 Fe1 C3 157.0(3)
C6 Fe1 C3 159.7(2)
C9 Fe1 C4 107.40(19)
C7 Fe1 C4 158.2(2)
C8 Fe1 C4 122.2(2)
C10 Fe1 C4 123.3(2)
C6 Fe1 C4 159.6(2)
C3 Fe1 C4 40.49(12)
C9 Fe1 C2 157.0(3)
C7 Fe1 C2 108.55(15)
C8 Fe1 C2 121.5(2)
C10 Fe1 C2 161.3(3)
C6 Fe1 C2 124.7(2)
C3 Fe1 C2 41.41(12)
C4 Fe1 C2 69.02(12)
C9 Fe1 C1 160.4(3)
C7 Fe1 C1 124.6(2)
C8 Fe1 C1 158.6(3)
C10 Fe1 C1 125.7(2)
C6 Fe1 C1 110.28(17)
C3 Fe1 C1 69.28(12)
C4 Fe1 C1 68.80(12)
C2 Fe1 C1 41.38(11)
C9 Fe1 C5 124.4(2)
C7 Fe1 C5 160.5(2)
C8 Fe1 C5 159.0(3)
C10 Fe1 C5 110.53(17)
C6 Fe1 C5 125.57(18)
C3 Fe1 C5 68.09(13)
C4 Fe1 C5 40.50(13)
C2 Fe1 C5 68.54(12)
C1 Fe1 C5 40.45(11)
C2 P1 C19 102.55(14)
C2 P1 C13 101.06(14)
C19 P1 C13 100.14(14)
C11 P2 C25 106.94(17)
C5 C1 C2 107.3(3)
C5 C1 C11 125.7(3)
C2 C1 C11 126.7(3)
C5 C1 Fe1 69.86(16)
C2 C1 Fe1 69.16(16)
C11 C1 Fe1 130.8(2)
C3 C2 C1 106.8(2)
C3 C2 P1 128.3(2)
C1 C2 P1 124.7(2)
C3 C2 Fe1 68.72(16)
C1 C2 Fe1 69.45(16)
P1 C2 Fe1 123.21(15)
C4 C3 C2 108.5(3)
C4 C3 Fe1 69.93(18)
C2 C3 Fe1 69.87(17)
C3 C4 C5 108.2(3)
C3 C4 Fe1 69.58(17)
C5 C4 Fe1 70.39(17)
C4 C5 C1 109.1(3)
C4 C5 Fe1 69.11(18)
C1 C5 Fe1 69.70(16)
C7 C6 C10 107.2(5)
C7 C6 Fe1 70.0(2)
C10 C6 Fe1 70.2(3)
C6 C7 C8 109.5(5)
C6 C7 Fe1 70.9(2)
C8 C7 Fe1 70.4(3)
C7 C8 C9 106.6(6)
C7 C8 Fe1 70.3(3)
C9 C8 Fe1 69.5(3)
C10 C9 C8 108.7(6)
C10 C9 Fe1 71.3(3)
C8 C9 Fe1 70.6(3)
C9 C10 C6 107.9(5)
C9 C10 Fe1 69.5(3)
C6 C10 Fe1 70.3(2)
C1 C11 C12 111.9(3)
C1 C11 P2 106.7(2)
C12 C11 P2 107.9(2)
C14 C13 C18 118.7(4)
C14 C13 P1 118.0(3)
C18 C13 P1 123.3(3)
C13 C14 C15 119.9(4)
C16 C15 C14 120.8(4)
C15 C16 C17 119.7(4)
C16 C17 C18 120.3(4)
C17 C18 C13 120.7(4)
C20 C19 C24 118.1(3)
C20 C19 P1 117.9(3)
C24 C19 P1 124.0(3)
C19 C20 C21 120.9(4)
C22 C21 C20 119.9(4)
C23 C22 C21 120.2(4)
C22 C23 C24 120.0(4)
C23 C24 C19 120.9(4)
C31 C25 C26 110.0(3)
C31 C25 C30 108.8(3)
C26 C25 C30 107.6(3)
C31 C25 P2 104.4(3)
C26 C25 P2 115.2(3)
C30 C25 P2 110.7(2)
C25 C26 C27 108.9(4)
C33 C27 C28 110.1(4)
C33 C27 C26 110.9(5)
C28 C27 C26 108.7(4)
C29 C28 C27 108.9(4)
C28 C29 C34 110.3(4)
C28 C29 C30 109.6(4)
C34 C29 C30 108.9(4)
C25 C30 C29 110.2(3)
C25 C31 C32 109.9(4)
C34 C32 C33 109.9(5)
C34 C32 C31 109.5(4)
C33 C32 C31 109.4(5)
C27 C33 C32 109.4(4)
C32 C34 C29 109.4(4)

loop_
_geom_bond_atom_site_label_1
_geom_bond_atom_site_label_2
_geom_bond_distance
Fe1 C9 2.007(5)
Fe1 C7 2.020(4)
Fe1 C8 2.021(4)
Fe1 C10 2.030(4)
Fe1 C6 2.030(4)
Fe1 C3 2.031(3)
Fe1 C4 2.035(3)
Fe1 C2 2.046(3)
Fe1 C1 2.050(3)
Fe1 C5 2.052(3)
P1 C2 1.816(3)
P1 C19 1.840(3)
P1 C13 1.843(4)
P2 C11 1.865(3)
P2 C25 1.868(4)
C1 C5 1.418(4)
C1 C2 1.447(4)
C1 C11 1.501(4)
C2 C3 1.442(4)
C3 C4 1.407(4)
C4 C5 1.415(5)
C6 C7 1.355(7)
C6 C10 1.372(8)
C7 C8 1.359(8)
C8 C9 1.372(9)
C9 C10 1.354(9)
C11 C12 1.545(4)
C13 C14 1.381(5)
C13 C18 1.397(5)
C14 C15 1.404(6)
C15 C16 1.367(7)
C16 C17 1.377(6)
C17 C18 1.386(5)
C19 C20 1.385(4)
C19 C24 1.390(5)
C20 C21 1.388(6)
C21 C22 1.373(7)
C22 C23 1.368(7)
C23 C24 1.385(5)
C25 C31 1.531(6)
C25 C26 1.533(6)
C25 C30 1.535(5)
C26 C27 1.559(6)
C27 C33 1.499(8)
C27 C28 1.525(6)
C28 C29 1.514(6)
C29 C34 1.518(6)
C29 C30 1.540(5)
C31 C32 1.534(6)
C32 C34 1.516(7)
C32 C33 1.524(8)

loop_
_geom_torsion_atom_site_label_1
_geom_torsion_atom_site_label_2
_geom_torsion_atom_site_label_3
_geom_torsion_atom_site_label_4
_geom_torsion
C9 Fe1 C1 C5 45.7(6)
C7 Fe1 C1 C5 162.9(2)
C8 Fe1 C1 C5 -161.8(5)
C10 Fe1 C1 C5 79.8(3)
C6 Fe1 C1 C5 121.5(3)
C3 Fe1 C1 C5 -80.15(19)
C4 Fe1 C1 C5 -36.65(18)
C2 Fe1 C1 C5 -118.6(2)
C9 Fe1 C1 C2 164.3(6)
C7 Fe1 C1 C2 -78.6(2)
C8 Fe1 C1 C2 -43.2(6)
C10 Fe1 C1 C2 -161.6(3)
C6 Fe1 C1 C2 -119.9(3)
C3 Fe1 C1 C2 38.41(16)
C4 Fe1 C1 C2 81.91(18)
C5 Fe1 C1 C2 118.6(2)
C9 Fe1 C1 C11 -74.6(7)
C7 Fe1 C1 C11 42.5(4)
C8 Fe1 C1 C11 77.9(6)
C10 Fe1 C1 C11 -40.5(4)
C6 Fe1 C1 C11 1.2(4)
C3 Fe1 C1 C11 159.5(3)
C4 Fe1 C1 C11 -157.0(3)
C2 Fe1 C1 C11 121.1(3)
C5 Fe1 C1 C11 -120.3(4)
C5 C1 C2 C3 0.9(3)
C11 C1 C2 C3 175.1(3)
Fe1 C1 C2 C3 -58.79(19)
C5 C1 C2 P1 176.6(2)
C11 C1 C2 P1 -9.2(4)
Fe1 C1 C2 P1 116.9(2)
C5 C1 C2 Fe1 59.7(2)
C11 C1 C2 Fe1 -126.1(3)
C19 P1 C2 C3 -90.6(3)
C13 P1 C2 C3 12.5(3)
C19 P1 C2 C1 94.7(3)
C13 P1 C2 C1 -162.2(2)
C19 P1 C2 Fe1 -178.57(16)
C13 P1 C2 Fe1 -75.4(2)
C9 Fe1 C2 C3 -48.0(5)
C7 Fe1 C2 C3 -119.8(3)
C8 Fe1 C2 C3 -78.5(3)
C10 Fe1 C2 C3 171.6(5)
C6 Fe1 C2 C3 -160.0(2)
C4 Fe1 C2 C3 37.19(18)
C1 Fe1 C2 C3 118.5(2)
C5 Fe1 C2 C3 80.78(18)
C9 Fe1 C2 C1 -166.5(5)
C7 Fe1 C2 C1 121.7(2)
C8 Fe1 C2 C1 162.9(3)
C10 Fe1 C2 C1 53.0(5)
C6 Fe1 C2 C1 81.5(3)
C3 Fe1 C2 C1 -118.5(2)
C4 Fe1 C2 C1 -81.34(18)
C5 Fe1 C2 C1 -37.75(16)
C9 Fe1 C2 P1 74.7(5)
C7 Fe1 C2 P1 2.9(3)
C8 Fe1 C2 P1 44.2(3)
C10 Fe1 C2 P1 -65.7(5)
C6 Fe1 C2 P1 -37.3(3)
C3 Fe1 C2 P1 122.7(3)
C4 Fe1 C2 P1 159.9(2)
C1 Fe1 C2 P1 -118.8(2)
C5 Fe1 C2 P1 -156.5(2)
C1 C2 C3 C4 -0.2(3)
P1 C2 C3 C4 -175.6(2)
Fe1 C2 C3 C4 -59.4(2)
C1 C2 C3 Fe1 59.26(19)
P1 C2 C3 Fe1 -116.2(2)
C9 Fe1 C3 C4 -80.2(3)
C7 Fe1 C3 C4 -160.2(3)
C8 Fe1 C3 C4 -120.9(3)
C10 Fe1 C3 C4 -53.5(5)
C6 Fe1 C3 C4 173.8(5)
C2 Fe1 C3 C4 119.6(3)
C1 Fe1 C3 C4 81.2(2)
C5 Fe1 C3 C4 37.69(19)
C9 Fe1 C3 C2 160.2(3)
C7 Fe1 C3 C2 80.2(3)
C8 Fe1 C3 C2 119.5(3)
C10 Fe1 C3 C2 -173.1(4)
C6 Fe1 C3 C2 54.2(5)
C4 Fe1 C3 C2 -119.6(3)
C1 Fe1 C3 C2 -38.39(17)
C5 Fe1 C3 C2 -81.93(18)
C2 C3 C4 C5 -0.6(3)
Fe1 C3 C4 C5 -60.0(2)
C2 C3 C4 Fe1 59.4(2)
C9 Fe1 C4 C3 117.9(4)
C7 Fe1 C4 C3 49.6(5)
C8 Fe1 C4 C3 76.8(3)
C10 Fe1 C4 C3 157.9(3)
C6 Fe1 C4 C3 -173.9(5)
C2 Fe1 C4 C3 -38.01(18)
C1 Fe1 C4 C3 -82.52(19)
C5 Fe1 C4 C3 -119.1(3)
C9 Fe1 C4 C5 -123.0(4)
C7 Fe1 C4 C5 168.7(4)
C8 Fe1 C4 C5 -164.1(3)
C10 Fe1 C4 C5 -82.9(3)
C6 Fe1 C4 C5 -54.7(6)
C3 Fe1 C4 C5 119.1(3)
C2 Fe1 C4 C5 81.12(19)
C1 Fe1 C4 C5 36.61(17)
C3 C4 C5 C1 1.2(3)
Fe1 C4 C5 C1 -58.3(2)
C3 C4 C5 Fe1 59.5(2)
C2 C1 C5 C4 -1.3(3)
C11 C1 C5 C4 -175.6(3)
Fe1 C1 C5 C4 57.9(2)
C2 C1 C5 Fe1 -59.28(19)
C11 C1 C5 Fe1 126.4(3)
C9 Fe1 C5 C4 75.9(4)
C7 Fe1 C5 C4 -167.5(4)
C8 Fe1 C5 C4 40.4(6)
C10 Fe1 C5 C4 117.6(3)
C6 Fe1 C5 C4 159.5(3)
C3 Fe1 C5 C4 -37.68(18)
C2 Fe1 C5 C4 -82.41(19)
C1 Fe1 C5 C4 -121.0(3)
C9 Fe1 C5 C1 -163.1(3)
C7 Fe1 C5 C1 -46.5(5)
C8 Fe1 C5 C1 161.4(5)
C10 Fe1 C5 C1 -121.3(3)
C6 Fe1 C5 C1 -79.5(3)
C3 Fe1 C5 C1 83.33(19)
C4 Fe1 C5 C1 121.0(3)
C2 Fe1 C5 C1 38.60(17)
C9 Fe1 C6 C7 -80.5(4)
C8 Fe1 C6 C7 -36.8(4)
C10 Fe1 C6 C7 -117.7(5)
C3 Fe1 C6 C7 35.4(7)
C4 Fe1 C6 C7 -156.1(5)
C2 Fe1 C6 C7 76.2(4)
C1 Fe1 C6 C7 120.4(3)
C5 Fe1 C6 C7 163.2(3)
C9 Fe1 C6 C10 37.2(4)
C7 Fe1 C6 C10 117.7(5)
C8 Fe1 C6 C10 80.9(4)
C3 Fe1 C6 C10 153.2(5)
C4 Fe1 C6 C10 -38.4(7)
C2 Fe1 C6 C10 -166.1(3)
C1 Fe1 C6 C10 -121.9(4)
C5 Fe1 C6 C10 -79.1(4)
C10 C6 C7 C8 -0.7(5)
Fe1 C6 C7 C8 60.0(3)
C10 C6 C7 Fe1 -60.7(3)
C9 Fe1 C7 C6 81.3(4)
C8 Fe1 C7 C6 120.0(5)
C10 Fe1 C7 C6 38.2(4)
C3 Fe1 C7 C6 -166.1(3)
C4 Fe1 C7 C6 157.6(4)
C2 Fe1 C7 C6 -122.7(3)
C1 Fe1 C7 C6 -79.5(4)
C5 Fe1 C7 C6 -44.7(6)
C9 Fe1 C7 C8 -38.6(4)
C10 Fe1 C7 C8 -81.8(4)
C6 Fe1 C7 C8 -120.0(5)
C3 Fe1 C7 C8 74.0(4)
C4 Fe1 C7 C8 37.6(6)
C2 Fe1 C7 C8 117.4(4)
C1 Fe1 C7 C8 160.5(3)
C5 Fe1 C7 C8 -164.6(5)
C6 C7 C8 C9 0.1(5)
Fe1 C7 C8 C9 60.4(3)
C6 C7 C8 Fe1 -60.3(3)
C9 Fe1 C8 C7 117.2(5)
C10 Fe1 C8 C7 79.9(4)
C6 Fe1 C8 C7 36.6(3)
C3 Fe1 C8 C7 -123.3(3)
C4 Fe1 C8 C7 -164.5(3)
C2 Fe1 C8 C7 -80.8(3)
C1 Fe1 C8 C7 -48.8(7)
C5 Fe1 C8 C7 165.7(4)
C7 Fe1 C8 C9 -117.2(5)
C10 Fe1 C8 C9 -37.3(4)
C6 Fe1 C8 C9 -80.6(4)
C3 Fe1 C8 C9 119.5(4)
C4 Fe1 C8 C9 78.3(4)
C2 Fe1 C8 C9 162.0(4)
C1 Fe1 C8 C9 -166.0(5)
C5 Fe1 C8 C9 48.5(7)
C7 C8 C9 C10 0.6(6)
Fe1 C8 C9 C10 61.5(4)
C7 C8 C9 Fe1 -60.9(3)
C7 Fe1 C9 C10 -80.5(4)
C8 Fe1 C9 C10 -118.6(5)
C6 Fe1 C9 C10 -37.5(3)
C3 Fe1 C9 C10 163.8(3)
C4 Fe1 C9 C10 121.7(4)
C2 Fe1 C9 C10 -161.1(4)
C1 Fe1 C9 C10 46.2(7)
C5 Fe1 C9 C10 80.4(4)
C7 Fe1 C9 C8 38.1(4)
C10 Fe1 C9 C8 118.6(5)
C6 Fe1 C9 C8 81.1(4)
C3 Fe1 C9 C8 -77.6(4)
C4 Fe1 C9 C8 -119.7(4)
C2 Fe1 C9 C8 -42.5(7)
C1 Fe1 C9 C8 164.7(5)
C5 Fe1 C9 C8 -161.0(3)
C8 C9 C10 C6 -1.0(6)
Fe1 C9 C10 C6 60.0(3)
C8 C9 C10 Fe1 -61.0(3)
C7 C6 C10 C9 1.1(5)
Fe1 C6 C10 C9 -59.5(3)
C7 C6 C10 Fe1 60.6(3)
C7 Fe1 C10 C9 81.1(4)
C8 Fe1 C10 C9 37.9(4)
C6 Fe1 C10 C9 118.9(5)
C3 Fe1 C10 C9 -37.5(6)
C4 Fe1 C10 C9 -76.2(4)
C2 Fe1 C10 C9 156.8(5)
C1 Fe1 C10 C9 -162.6(4)
C5 Fe1 C10 C9 -119.7(4)
C9 Fe1 C10 C6 -118.9(5)
C7 Fe1 C10 C6 -37.8(3)
C8 Fe1 C10 C6 -81.0(4)
C3 Fe1 C10 C6 -156.4(4)
C4 Fe1 C10 C6 165.0(3)
C2 Fe1 C10 C6 37.9(7)
C1 Fe1 C10 C6 78.5(3)
C5 Fe1 C10 C6 121.5(3)
C5 C1 C11 C12 -38.9(4)
C2 C1 C11 C12 147.9(3)
Fe1 C1 C11 C12 54.6(4)
C5 C1 C11 P2 78.9(3)
C2 C1 C11 P2 -94.2(3)
Fe1 C1 C11 P2 172.43(18)
C25 P2 C11 C1 148.1(2)
C25 P2 C11 C12 -91.5(3)
C2 P1 C13 C14 109.9(3)
C19 P1 C13 C14 -145.0(3)
C2 P1 C13 C18 -70.4(3)
C19 P1 C13 C18 34.7(3)
C18 C13 C14 C15 1.3(5)
P1 C13 C14 C15 -179.0(3)
C13 C14 C15 C16 0.2(6)
C14 C15 C16 C17 -1.1(7)
C15 C16 C17 C18 0.5(7)
C16 C17 C18 C13 1.0(6)
C14 C13 C18 C17 -1.8(5)
P1 C13 C18 C17 178.5(3)
C2 P1 C19 C20 -165.4(2)
C13 P1 C19 C20 90.7(3)
C2 P1 C19 C24 11.8(3)
C13 P1 C19 C24 -92.1(3)
C24 C19 C20 C21 0.4(5)
P1 C19 C20 C21 177.8(3)
C19 C20 C21 C22 -0.7(6)
C20 C21 C22 C23 0.9(6)
C21 C22 C23 C24 -1.0(6)
C22 C23 C24 C19 0.8(6)
C20 C19 C24 C23 -0.5(5)
P1 C19 C24 C23 -177.7(3)
C11 P2 C25 C31 -169.0(2)
C11 P2 C25 C26 -48.3(3)
C11 P2 C25 C30 74.1(3)
C31 C25 C26 C27 -57.2(5)
C30 C25 C26 C27 61.3(5)
P2 C25 C26 C27 -174.7(3)
C25 C26 C27 C33 58.5(5)
C25 C26 C27 C28 -62.6(6)
C33 C27 C28 C29 -60.0(5)
C26 C27 C28 C29 61.6(6)
C27 C28 C29 C34 59.3(5)
C27 C28 C29 C30 -60.6(5)
C31 C25 C30 C29 58.7(5)
C26 C25 C30 C29 -60.4(4)
P2 C25 C30 C29 172.9(3)
C28 C29 C30 C25 60.6(5)
C34 C29 C30 C25 -60.2(4)
C26 C25 C31 C32 59.1(5)
C30 C25 C31 C32 -58.5(5)
P2 C25 C31 C32 -176.8(3)
C25 C31 C32 C34 60.3(6)
C25 C31 C32 C33 -60.2(5)
C28 C27 C33 C32 60.1(5)
C26 C27 C33 C32 -60.2(5)
C34 C32 C33 C27 -59.6(5)
C31 C32 C33 C27 60.6(5)
C33 C32 C34 C29 58.7(5)
C31 C32 C34 C29 -61.5(6)
C28 C29 C34 C32 -59.2(5)
C30 C29 C34 C32 61.1(5)
